data_4000422
_journal_name_full 'Chemistry of Materials'
_journal_paper_doi 10.1021/cm049594l
_journal_year 2004
_chemical_formula_sum 'C23 H43 N3 O3 S'
_chemical_formula_weight 441.66
_chemical_name_common 'guanidinium hexadecylbenzenesulfonate'
_space_group_IT_number 14
_symmetry_cell_setting monoclinic
_symmetry_space_group_name_Hall '-P 2ybc'
_symmetry_space_group_name_H-M 'P 1 21/c 1'
_atom_sites_solution_hydrogens geom
_atom_sites_solution_primary direct
_atom_sites_solution_secondary difmap
_cell_angle_alpha 90.00
_cell_angle_beta 90.032(2)
_cell_angle_gamma 90.00
_cell_formula_units_Z 8
_cell_length_a 7.9138(3)
_cell_length_b 10.1427(4)
_cell_length_c 63.907(2)
_cell_measurement_reflns_used 3173
_cell_measurement_temperature 173(2)
_cell_measurement_theta_max 50.109
_cell_measurement_theta_min 4.448
_cell_volume 5129.6(3)
_diffrn_ambient_temperature 173(2)
_diffrn_detector_area_resol_mean ?
_diffrn_measurement_device_type 'Siemens SMART Platform CCD'
_diffrn_measurement_method 'area detector, omega scans'
_diffrn_radiation_monochromator graphite
_diffrn_radiation_source 'normal-focus sealed tube'
_diffrn_radiation_type MoK\a
_diffrn_radiation_wavelength 0.71073
_diffrn_reflns_av_R_equivalents 0.0456
_diffrn_reflns_av_sigmaI/netI 0.0590
_diffrn_reflns_limit_h_max 9
_diffrn_reflns_limit_h_min -9
_diffrn_reflns_limit_k_max 12
_diffrn_reflns_limit_k_min -10
_diffrn_reflns_limit_l_max 75
_diffrn_reflns_limit_l_min -75
_diffrn_reflns_number 26309
_diffrn_reflns_theta_max 25.08
_diffrn_reflns_theta_min 0.64
_diffrn_standards_decay_% ?
_diffrn_standards_interval_count ?
_diffrn_standards_interval_time ?
_diffrn_standards_number ?
_exptl_absorpt_coefficient_mu 0.153
_exptl_absorpt_correction_T_max 1.000000
_exptl_absorpt_correction_T_min 0.587313
_exptl_absorpt_correction_type multi-scan
_exptl_absorpt_process_details 'SADABS, R. Blessing, 1995'
_exptl_crystal_colour ?
_exptl_crystal_density_diffrn 1.144
_exptl_crystal_density_meas ?
_exptl_crystal_density_method 'not measured'
_exptl_crystal_description ?
_exptl_crystal_F_000 1936
_exptl_crystal_size_max 0.4
_exptl_crystal_size_mid 0.4
_exptl_crystal_size_min 0.1
_refine_ls_extinction_coef 0.047(3)
_refine_ls_extinction_expression Fc^*^=kFc[1+0.001xFc^2^\l^3^/sin(2\q)]^-1/4^
_refine_ls_extinction_method SHELXL
_refine_ls_goodness_of_fit_ref 1.193
_refine_ls_hydrogen_treatment mixed
_refine_ls_matrix_type full
_refine_ls_number_parameters 545
_refine_ls_number_reflns 8844
_refine_ls_number_restraints 0
_refine_ls_restrained_S_all 1.193
_refine_ls_R_factor_all 0.1101
_refine_ls_R_factor_gt 0.0983
_refine_ls_shift/su_max 0.001
_refine_ls_shift/su_mean 0.000
_refine_ls_structure_factor_coef Fsqd
_refine_ls_weighting_details 'calc w=1/[\s^2^(Fo^2^)+(0.1363P)^2^+6.3454P] where P=(Fo^2^+2Fc^2^)/3'
_refine_ls_weighting_scheme calc
_refine_ls_wR_factor_gt 0.2495
_refine_ls_wR_factor_ref 0.2575
_reflns_number_gt 7509
_reflns_number_total 8844
_reflns_threshold_expression >2sigma(I)
_cod_original_sg_symbol_H-M P2(1)/c
_cod_database_code 4000422

loop_
_symmetry_equiv_pos_as_xyz
'x, y, z'
'-x, y+1/2, -z+1/2'
'-x, -y, -z'
'x, -y-1/2, z-1/2'

loop_
_atom_site_label
_atom_site_type_symbol
_atom_site_fract_x
_atom_site_fract_y
_atom_site_fract_z
_atom_site_U_iso_or_equiv
_atom_site_adp_type
_atom_site_occupancy
_atom_site_symmetry_multiplicity
_atom_site_calc_flag
_atom_site_refinement_flags
_atom_site_disorder_assembly
_atom_site_disorder_group
S1 S 0.00301(13) 0.02529(10) 0.033450(14) 0.0191(3) Uani 1 1 d . . .
S2 S 0.50153(14) 0.43039(10) 0.048412(15) 0.0226(3) Uani 1 1 d . . .
O1 O 0.1539(4) -0.0543(3) 0.02946(4) 0.0248(7) Uani 1 1 d . . .
O2 O 0.3484(4) 0.3647(3) 0.04127(5) 0.0282(7) Uani 1 1 d . . .
O3 O -0.1494(4) -0.0554(3) 0.03085(4) 0.0249(7) Uani 1 1 d . . .
O4 O 0.6550(4) 0.3711(3) 0.03965(4) 0.0273(7) Uani 1 1 d . . .
O7 O -0.0029(4) 0.1481(3) 0.02181(4) 0.0272(7) Uani 1 1 d . . .
C9 C 0.0200(7) 0.1743(5) 0.12555(7) 0.0319(11) Uani 1 1 d . . .
H9A H -0.0976 0.1721 0.1308 0.038 Uiso 1 1 calc R . .
H9B H 0.0577 0.2674 0.1260 0.038 Uiso 1 1 calc R . .
C10 C 0.1151(6) -0.0019(4) 0.07393(7) 0.0272(10) Uani 1 1 d . . .
H10 H 0.1844 -0.0714 0.0689 0.033 Uiso 1 1 calc R . .
C11 C 0.2509(6) 0.1540(5) 0.19935(6) 0.0278(10) Uani 1 1 d . . .
H11A H 0.2727 0.2497 0.1980 0.033 Uiso 1 1 calc R . .
H11B H 0.1371 0.1431 0.2055 0.033 Uiso 1 1 calc R . .
C12 C 0.0115(5) 0.0662(4) 0.06024(6) 0.0200(8) Uani 1 1 d . . .
C13 C 1.1597(6) 0.3412(5) 0.32472(7) 0.0308(11) Uani 1 1 d . . .
H13A H 1.1867 0.2462 0.3236 0.037 Uiso 1 1 calc R . .
H13B H 1.0413 0.3488 0.3296 0.037 Uiso 1 1 calc R . .
O14 O 0.4985(4) 0.5724(3) 0.04566(5) 0.0306(7) Uani 1 1 d . . .
N15 N 0.1458(5) 0.6639(4) 0.03869(6) 0.0328(9) Uani 1 1 d . . .
H15A H 0.1442 0.7506 0.0383 0.039 Uiso 1 1 calc R . .
H15B H 0.2429 0.6216 0.0390 0.039 Uiso 1 1 calc R . .
C16 C 0.5418(5) 0.3510(4) 0.11854(6) 0.0246(9) Uani 1 1 d . . .
C17 C 0.6246(6) 0.1019(5) 0.28814(7) 0.0297(10) Uani 1 1 d . . .
H17A H 0.7400 0.1164 0.2826 0.036 Uiso 1 1 calc R . .
H17B H 0.6062 0.0055 0.2891 0.036 Uiso 1 1 calc R . .
N18 N -0.1427(5) 0.6613(4) 0.03844(7) 0.0387(10) Uani 1 1 d . . .
H18A H -0.1436 0.7481 0.0380 0.046 Uiso 1 1 calc R . .
H18B H -0.2386 0.6174 0.0386 0.046 Uiso 1 1 calc R . .
C19 C 0.5060(6) 0.0994(4) 0.25099(7) 0.0291(10) Uani 1 1 d . . .
H19A H 0.6205 0.1136 0.2452 0.035 Uiso 1 1 calc R . .
H19B H 0.4876 0.0031 0.2521 0.035 Uiso 1 1 calc R . .
C20 C 0.5514(6) 0.3191(5) 0.14177(7) 0.0303(10) Uani 1 1 d . . .
H20A H 0.4382 0.3346 0.1479 0.036 Uiso 1 1 calc R . .
H20B H 0.5758 0.2238 0.1432 0.036 Uiso 1 1 calc R . .
C22 C 0.9301(6) 0.3470(4) 0.25049(7) 0.0279(10) Uani 1 1 d . . .
H22A H 0.8152 0.3585 0.2563 0.033 Uiso 1 1 calc R . .
H22B H 0.9518 0.2512 0.2493 0.033 Uiso 1 1 calc R . .
C23 C 0.3764(6) 0.1570(5) 0.23601(6) 0.0274(10) Uani 1 1 d . . .
H23A H 0.3965 0.2530 0.2347 0.033 Uiso 1 1 calc R . .
H23B H 0.2622 0.1447 0.2420 0.033 Uiso 1 1 calc R . .
C24 C 1.0573(6) 0.4064(5) 0.26560(7) 0.0300(10) Uani 1 1 d . . .
H24A H 1.0360 0.5023 0.2668 0.036 Uiso 1 1 calc R . .
H24B H 1.1725 0.3946 0.2599 0.036 Uiso 1 1 calc R . .
C25 C 0.0175(6) 0.1310(4) 0.10291(6) 0.0231(9) Uani 1 1 d . . .
C26 C 0.4974(6) 0.1599(4) 0.27282(7) 0.0288(10) Uani 1 1 d . . .
H26A H 0.5174 0.2560 0.2717 0.035 Uiso 1 1 calc R . .
H26B H 0.3822 0.1470 0.2785 0.035 Uiso 1 1 calc R . .
C27 C 0.6128(6) 0.1613(5) 0.31002(7) 0.0300(10) Uani 1 1 d . . .
H27A H 0.4957 0.1509 0.3152 0.036 Uiso 1 1 calc R . .
H27B H 0.6368 0.2569 0.3091 0.036 Uiso 1 1 calc R . .
C28 C 0.6803(6) 0.3410(5) 0.17742(7) 0.0286(10) Uani 1 1 d . . .
H28A H 0.5662 0.3530 0.1835 0.034 Uiso 1 1 calc R . .
H28B H 0.7038 0.2452 0.1770 0.034 Uiso 1 1 calc R . .
C29 C 0.7339(6) 0.0990(5) 0.32578(7) 0.0314(11) Uani 1 1 d . . .
H29A H 0.7108 0.0032 0.3266 0.038 Uiso 1 1 calc R . .
H29B H 0.8512 0.1105 0.3207 0.038 Uiso 1 1 calc R . .
C30 C 0.7186(6) 0.1586(5) 0.34761(7) 0.0319(11) Uani 1 1 d . . .
H30A H 0.5992 0.1530 0.3521 0.038 Uiso 1 1 calc R . .
H30B H 0.7492 0.2531 0.3469 0.038 Uiso 1 1 calc R . .
C31 C 1.0494(6) 0.3444(4) 0.28739(6) 0.0272(10) Uani 1 1 d . . .
H31A H 0.9334 0.3548 0.2929 0.033 Uiso 1 1 calc R . .
H31B H 1.0722 0.2488 0.2861 0.033 Uiso 1 1 calc R . .
C32 C 1.1734(6) 0.4031(5) 0.30309(7) 0.0284(10) Uani 1 1 d . . .
H32A H 1.1524 0.4991 0.3042 0.034 Uiso 1 1 calc R . .
H32B H 1.2899 0.3909 0.2978 0.034 Uiso 1 1 calc R . .
C33 C 0.2517(6) 0.0921(4) 0.17759(7) 0.0274(10) Uani 1 1 d . . .
H33A H 0.3667 0.0995 0.1716 0.033 Uiso 1 1 calc R . .
H33B H 0.2245 -0.0029 0.1789 0.033 Uiso 1 1 calc R . .
C34 C 1.2760(6) 0.4033(5) 0.34124(7) 0.0306(11) Uani 1 1 d . . .
H34A H 1.3951 0.3913 0.3369 0.037 Uiso 1 1 calc R . .
H34B H 1.2534 0.4992 0.3420 0.037 Uiso 1 1 calc R . .
C35 C 0.8058(6) 0.3479(5) 0.21371(7) 0.0277(10) Uani 1 1 d . . .
H35A H 0.8268 0.2519 0.2127 0.033 Uiso 1 1 calc R . .
H35B H 0.6916 0.3601 0.2197 0.033 Uiso 1 1 calc R . .
C36 C 0.1264(6) 0.1561(4) 0.16269(6) 0.0267(10) Uani 1 1 d . . .
H36A H 0.1520 0.2515 0.1617 0.032 Uiso 1 1 calc R . .
H36B H 0.0112 0.1470 0.1685 0.032 Uiso 1 1 calc R . .
C37 C 0.1186(6) 0.0307(4) 0.09506(7) 0.0259(10) Uani 1 1 d . . .
H37 H 0.1913 -0.0163 0.1043 0.031 Uiso 1 1 calc R . .
C38 C -0.0867(6) 0.1970(5) 0.08895(7) 0.0339(11) Uani 1 1 d . . .
H38 H -0.1569 0.2660 0.0940 0.041 Uiso 1 1 calc R . .
C39 C 0.6791(6) 0.3936(5) 0.15484(7) 0.0286(10) Uani 1 1 d . . .
H39A H 0.6504 0.4886 0.1549 0.034 Uiso 1 1 calc R . .
H39B H 0.7930 0.3835 0.1486 0.034 Uiso 1 1 calc R . .
C40 C 0.9352(6) 0.4078(5) 0.22861(7) 0.0295(10) Uani 1 1 d . . .
H40A H 0.9142 0.5038 0.2297 0.035 Uiso 1 1 calc R . .
H40B H 1.0496 0.3956 0.2227 0.035 Uiso 1 1 calc R . .
C41 C 0.4561(7) 0.2668(5) 0.10534(7) 0.0381(12) Uani 1 1 d . . .
H41 H 0.4067 0.1894 0.1111 0.046 Uiso 1 1 calc R . .
C42 C 0.1293(6) 0.0964(4) 0.14063(6) 0.0254(10) Uani 1 1 d . . .
H42A H 0.2470 0.0949 0.1354 0.030 Uiso 1 1 calc R . .
H42B H 0.0882 0.0043 0.1413 0.030 Uiso 1 1 calc R . .
C43 C 0.8081(6) 0.4064(5) 0.19177(7) 0.0302(10) Uani 1 1 d . . .
H43A H 0.7833 0.5019 0.1926 0.036 Uiso 1 1 calc R . .
H43B H 0.9226 0.3960 0.1857 0.036 Uiso 1 1 calc R . .
N44 N 0.0036(6) 0.4661(4) 0.03981(7) 0.0429(11) Uani 1 1 d . . .
H44A H -0.0924 0.4223 0.0401 0.052 Uiso 1 1 calc R . .
H44B H 0.1002 0.4232 0.0401 0.052 Uiso 1 1 calc R . .
C45 C 1.2517(7) 0.3436(5) 0.36288(7) 0.0323(11) Uani 1 1 d . . .
H45A H 1.1316 0.3537 0.3669 0.039 Uiso 1 1 calc R . .
H45B H 1.2758 0.2479 0.3621 0.039 Uiso 1 1 calc R . .
C46 C 0.6147(7) 0.4609(5) 0.10967(7) 0.0352(12) Uani 1 1 d . . .
H46 H 0.6757 0.5204 0.1183 0.042 Uiso 1 1 calc R . .
C47 C 0.6012(7) 0.4873(4) 0.08820(7) 0.0320(11) Uani 1 1 d . . .
H47 H 0.6521 0.5637 0.0824 0.038 Uiso 1 1 calc R . .
C48 C -0.0912(6) 0.1652(5) 0.06791(7) 0.0283(10) Uani 1 1 d . . .
H48 H -0.1648 0.2114 0.0587 0.034 Uiso 1 1 calc R . .
C49 C 0.3806(6) 0.0953(5) 0.21421(7) 0.0287(10) Uani 1 1 d . . .
H49A H 0.4947 0.1074 0.2082 0.034 Uiso 1 1 calc R . .
H49B H 0.3599 -0.0007 0.2155 0.034 Uiso 1 1 calc R . .
C50 C 0.8299(7) 0.0917(5) 0.36410(7) 0.0336(11) Uani 1 1 d . . .
H50A H 0.7996 -0.0029 0.3648 0.040 Uiso 1 1 calc R . .
H50B H 0.9494 0.0976 0.3596 0.040 Uiso 1 1 calc R . .
C51 C 1.3605(6) 0.4028(5) 0.37995(7) 0.0309(11) Uani 1 1 d . . .
H51A H 1.3432 0.4994 0.3802 0.037 Uiso 1 1 calc R . .
H51B H 1.4809 0.3861 0.3766 0.037 Uiso 1 1 calc R . .
C52 C 0.5128(5) 0.4007(4) 0.07572(6) 0.0209(9) Uani 1 1 d . . .
C53 C 0.4391(6) 0.2902(5) 0.08426(8) 0.0377(12) Uani 1 1 d . . .
H53 H 0.3771 0.2308 0.0757 0.045 Uiso 1 1 calc R . .
C54 C 1.3215(7) 0.3469(5) 0.40154(8) 0.0428(13) Uani 1 1 d . . .
H54A H 1.2041 0.3712 0.4052 0.051 Uiso 1 1 calc R . .
H54B H 1.3266 0.2495 0.4007 0.051 Uiso 1 1 calc R . .
C55 C 0.0025(6) 0.5972(4) 0.03889(7) 0.0296(10) Uani 1 1 d . . .
C56 C 0.8131(7) 0.1513(6) 0.38560(8) 0.0420(13) Uani 1 1 d . . .
H56A H 0.6921 0.1524 0.3895 0.050 Uiso 1 1 calc R . .
H56B H 0.8528 0.2438 0.3851 0.050 Uiso 1 1 calc R . .
C57 C 0.9121(9) 0.0778(7) 0.40242(8) 0.0585(17) Uani 1 1 d . . .
H57A H 0.8681 -0.0122 0.4037 0.088 Uiso 1 1 calc R . .
H57B H 0.9001 0.1238 0.4158 0.088 Uiso 1 1 calc R . .
H57C H 1.0318 0.0745 0.3985 0.088 Uiso 1 1 calc R . .
C59 C 1.4362(8) 0.3916(6) 0.41891(8) 0.0529(16) Uani 1 1 d . . .
H59A H 1.5519 0.3625 0.4160 0.079 Uiso 1 1 calc R . .
H59B H 1.3980 0.3533 0.4322 0.079 Uiso 1 1 calc R . .
H59C H 1.4334 0.4880 0.4199 0.079 Uiso 1 1 calc R . .
N1 N 0.6429(4) 0.2032(4) 0.00301(6) 0.0242(8) Uani 1 1 d . . .
H1A H 0.7391 0.1782 -0.0027 0.029 Uiso 1 1 calc R . .
H1B H 0.6432 0.2538 0.0142 0.029 Uiso 1 1 calc R . .
N2 N 0.3519(5) 0.2043(4) 0.00302(6) 0.0264(8) Uani 1 1 d . . .
H2A H 0.2555 0.1799 -0.0027 0.032 Uiso 1 1 calc R . .
H2B H 0.3520 0.2549 0.0142 0.032 Uiso 1 1 calc R . .
C6 C 0.4977(5) 0.1647(4) -0.00532(6) 0.0186(8) Uani 1 1 d . . .
N3 N 0.4965(5) 0.0887(3) -0.02213(5) 0.0237(8) Uani 1 1 d . . .
H3A H 0.5924 0.0635 -0.0278 0.028 Uiso 1 1 calc R . .
H3B H 0.3998 0.0633 -0.0276 0.028 Uiso 1 1 calc R . .

loop_
_atom_site_aniso_label
_atom_site_aniso_U_11
_atom_site_aniso_U_22
_atom_site_aniso_U_33
_atom_site_aniso_U_23
_atom_site_aniso_U_13
_atom_site_aniso_U_12
S1 0.0143(5) 0.0235(5) 0.0194(5) -0.0005(4) -0.0001(4) 0.0010(4)
S2 0.0194(6) 0.0248(6) 0.0235(5) -0.0008(4) -0.0006(4) 0.0019(4)
O1 0.0155(15) 0.0329(17) 0.0262(15) -0.0033(13) 0.0002(12) 0.0074(12)
O2 0.0199(16) 0.0393(19) 0.0253(15) -0.0054(14) -0.0019(12) -0.0032(13)
O3 0.0164(15) 0.0334(17) 0.0250(15) -0.0055(13) -0.0005(12) -0.0020(12)
O4 0.0199(16) 0.0380(18) 0.0240(15) -0.0075(13) 0.0004(12) 0.0056(13)
O7 0.0278(16) 0.0318(17) 0.0221(14) 0.0102(12) 0.0000(13) 0.0004(14)
C9 0.043(3) 0.032(2) 0.021(2) -0.0038(18) -0.001(2) 0.005(2)
C10 0.029(2) 0.025(2) 0.028(2) -0.0077(18) -0.0002(19) 0.0092(19)
C11 0.029(3) 0.033(3) 0.021(2) -0.0013(18) -0.0018(18) -0.0005(19)
C12 0.016(2) 0.022(2) 0.0228(19) 0.0026(16) 0.0003(17) -0.0032(17)
C13 0.036(3) 0.028(2) 0.027(2) 0.0017(19) -0.004(2) -0.001(2)
O14 0.0347(18) 0.0193(15) 0.0378(17) 0.0081(13) 0.0009(15) 0.0027(14)
N15 0.023(2) 0.028(2) 0.048(2) 0.0112(18) 0.0009(18) 0.0004(16)
C16 0.024(2) 0.027(2) 0.023(2) 0.0025(17) 0.0026(17) 0.0020(17)
C17 0.032(3) 0.031(2) 0.026(2) 0.0014(19) -0.0045(19) 0.000(2)
N18 0.022(2) 0.035(2) 0.059(3) 0.013(2) -0.0010(19) 0.0003(17)
C19 0.034(3) 0.031(2) 0.023(2) 0.0011(18) 0.000(2) 0.003(2)
C20 0.032(3) 0.033(3) 0.026(2) 0.0015(19) -0.0001(19) -0.004(2)
C22 0.031(3) 0.028(2) 0.025(2) 0.0020(18) -0.0009(18) -0.0010(19)
C23 0.030(2) 0.033(3) 0.019(2) 0.0001(18) -0.0012(18) 0.0014(19)
C24 0.036(3) 0.029(2) 0.025(2) -0.0008(19) 0.0010(19) -0.001(2)
C25 0.029(2) 0.020(2) 0.020(2) -0.0028(16) -0.0028(18) 0.0002(18)
C26 0.033(2) 0.029(2) 0.024(2) 0.0005(18) -0.002(2) 0.001(2)
C27 0.034(3) 0.029(2) 0.027(2) -0.0033(19) -0.0029(19) 0.003(2)
C28 0.030(3) 0.031(2) 0.025(2) 0.0014(19) 0.0020(19) 0.0037(19)
C29 0.032(3) 0.033(3) 0.030(2) -0.001(2) -0.006(2) -0.001(2)
C30 0.038(3) 0.030(3) 0.028(2) 0.0010(19) -0.005(2) 0.001(2)
C31 0.032(3) 0.028(2) 0.022(2) -0.0010(18) -0.0043(18) -0.0019(18)
C32 0.033(3) 0.029(2) 0.024(2) -0.0033(18) -0.0038(19) -0.0018(19)
C33 0.035(3) 0.027(2) 0.021(2) -0.0005(18) 0.0016(18) -0.0014(19)
C34 0.033(3) 0.031(3) 0.028(2) -0.0028(19) -0.005(2) -0.002(2)
C35 0.030(3) 0.031(2) 0.022(2) 0.0009(18) 0.0016(18) 0.0001(19)
C36 0.030(2) 0.030(2) 0.020(2) 0.0001(18) 0.0012(18) -0.0014(19)
C37 0.031(2) 0.023(2) 0.024(2) 0.0006(17) -0.0090(18) 0.0055(18)
C38 0.039(3) 0.029(3) 0.033(3) -0.002(2) 0.000(2) 0.016(2)
C39 0.033(3) 0.028(2) 0.025(2) -0.0012(18) 0.0009(19) 0.0033(19)
C40 0.035(3) 0.027(2) 0.026(2) -0.0007(18) 0.0028(19) -0.0025(19)
C41 0.044(3) 0.039(3) 0.031(2) 0.010(2) -0.003(2) -0.019(2)
C42 0.032(2) 0.027(2) 0.016(2) 0.0005(17) 0.0031(17) -0.0054(19)
C43 0.035(3) 0.029(2) 0.026(2) -0.0033(19) 0.003(2) 0.001(2)
N44 0.029(2) 0.032(2) 0.067(3) 0.012(2) -0.002(2) -0.0006(19)
C45 0.039(3) 0.026(2) 0.032(2) 0.0037(19) -0.006(2) -0.004(2)
C46 0.054(3) 0.027(2) 0.025(2) -0.0044(19) -0.001(2) -0.008(2)
C47 0.048(3) 0.025(2) 0.023(2) -0.0010(18) 0.003(2) -0.007(2)
C48 0.031(3) 0.033(3) 0.021(2) -0.0011(18) -0.0050(18) 0.014(2)
C49 0.033(3) 0.031(2) 0.022(2) -0.0031(18) 0.0005(19) 0.003(2)
C50 0.040(3) 0.033(3) 0.028(2) 0.000(2) -0.006(2) 0.000(2)
C51 0.034(3) 0.032(3) 0.027(2) -0.0010(19) -0.003(2) -0.002(2)
C52 0.021(2) 0.023(2) 0.0185(19) -0.0005(15) 0.0027(17) 0.0014(17)
C53 0.035(3) 0.040(3) 0.039(3) 0.000(2) -0.004(2) -0.020(2)
C54 0.050(3) 0.036(3) 0.042(3) 0.007(2) -0.010(2) -0.006(2)
C55 0.026(2) 0.030(2) 0.033(2) 0.0078(18) 0.001(2) 0.002(2)
C56 0.047(3) 0.049(3) 0.030(3) -0.004(2) -0.004(2) 0.000(3)
C57 0.065(4) 0.085(5) 0.026(3) 0.005(3) -0.011(3) 0.005(4)
C59 0.059(4) 0.066(4) 0.033(3) -0.005(3) -0.011(3) -0.013(3)
N1 0.0169(19) 0.032(2) 0.0239(18) -0.0039(15) 0.0023(14) -0.0004(15)
N2 0.021(2) 0.033(2) 0.0252(19) -0.0047(16) 0.0008(15) 0.0023(16)
C6 0.018(2) 0.019(2) 0.0180(19) 0.0028(15) 0.0022(17) 0.0010(16)
N3 0.0167(17) 0.031(2) 0.0239(17) -0.0051(15) -0.0003(15) -0.0023(15)
